data_1513215
loop_
_publ_author_name
'Albani, Bryan A.'
'Durr, Christopher B.'
'Turro, Claudia'

_publ_section_title
;
 Selective Photoinduced Ligand Exchange in a New Tris-Heteroleptic Ru(II)
 Complex.
;
_journal_issue 50
_journal_name_full 'The journal of physical chemistry. A'
_journal_page_first 13885
_journal_page_last 13892
_journal_paper_doi 10.1021/jp4085684
_journal_volume 117
_journal_year 2013
_chemical_compound_source 'synthesis as described'
_chemical_formula_moiety 'C34 H26 N6 Ru, 2(F6 P)'
_chemical_formula_sum 'C34 H26 F12 N6 P2 Ru'
_chemical_formula_weight 909.62
_chemical_name_common turro1917
_chemical_name_systematic
;
 ?
;
_space_group_IT_number 2
_symmetry_cell_setting triclinic
_symmetry_Int_Tables_number 2
_symmetry_space_group_name_Hall '-P 1'
_symmetry_space_group_name_H-M 'P -1'
_atom_sites_solution_hydrogens geom
_atom_sites_solution_primary direct
_atom_sites_solution_secondary difmap
_audit_conform_dict_location ftp://ftp.iucr.org/pub/cif_core.dic
_audit_conform_dict_name cif_core.dic
_audit_conform_dict_version 2.4
_audit_creation_date 2012-10-18T17:46:46-00:00
_audit_creation_method 'WinGX routine CIF_UPDATE'
_cell_angle_alpha 98.0040(10)
_cell_angle_beta 99.6530(10)
_cell_angle_gamma 97.4680(10)
_cell_formula_units_Z 2
_cell_length_a 10.2377(2)
_cell_length_b 11.7776(2)
_cell_length_c 15.0852(2)
_cell_measurement_reflns_used 7963
_cell_measurement_temperature 150(2)
_cell_measurement_theta_max 27.485
_cell_measurement_theta_min 1.018
_cell_measurement_wavelength 0.71073
_cell_volume 1753.65(5)
_computing_cell_refinement 'HKL Scalepack (Otwinowski & Minor 1997)'
_computing_data_collection 'Collect (Bruker AXS BV, 1997-2004)'
_computing_data_reduction 'HKL Denzo and Scalepack (Otwinowski & Minor 1997)'
_computing_molecular_graphics 'Ortep-3 for Windows (Farrugia, 1997)'
_computing_publication_material 'WinGX publication routines (Farrugia, 1999)'
_computing_structure_refinement 'SHELXL-97 (Sheldrick, 2008)'
_diffrn_ambient_temperature 150(2)
_diffrn_detector 'CCD plate'
_diffrn_detector_area_resol_mean 9
_diffrn_measured_fraction_theta_full 0.997
_diffrn_measured_fraction_theta_max 0.997
_diffrn_measurement_device '95mm CCD camera on \k-goniostat'
_diffrn_measurement_device_type KappaCCD
_diffrn_measurement_method CCD
_diffrn_orient_matrix_type 'by Bruker AXS Collect from scalepack cell'
_diffrn_orient_matrix_UB_11 0.0998967
_diffrn_orient_matrix_UB_12 0.0188394
_diffrn_orient_matrix_UB_13 0.0088258
_diffrn_orient_matrix_UB_21 -0.0049197
_diffrn_orient_matrix_UB_22 0.0837597
_diffrn_orient_matrix_UB_23 0.0196141
_diffrn_orient_matrix_UB_31 0.007865
_diffrn_orient_matrix_UB_32 -0.0128939
_diffrn_orient_matrix_UB_33 0.0646946
_diffrn_radiation_monochromator graphite
_diffrn_radiation_probe x-ray
_diffrn_radiation_type MoK\a
_diffrn_radiation_wavelength 0.71073
_diffrn_reflns_av_R_equivalents 0.028
_diffrn_reflns_av_unetI/netI 0.025
_diffrn_reflns_limit_h_max 13
_diffrn_reflns_limit_h_min -13
_diffrn_reflns_limit_k_max 15
_diffrn_reflns_limit_k_min -15
_diffrn_reflns_limit_l_max 19
_diffrn_reflns_limit_l_min -19
_diffrn_reflns_number 15661
_diffrn_reflns_theta_full 27.42
_diffrn_reflns_theta_max 27.42
_diffrn_reflns_theta_min 1.77
_diffrn_source 'Enraf Nonius FR590'
_exptl_absorpt_coefficient_mu 0.639
_exptl_absorpt_correction_T_max 0.909
_exptl_absorpt_correction_T_min 0.789
_exptl_absorpt_correction_type multi-scan
_exptl_absorpt_process_details 'HKL Scalepack (Otwinowski & Minor, 1997)'
_exptl_crystal_colour red
_exptl_crystal_density_diffrn 1.723
_exptl_crystal_density_method 'not measured'
_exptl_crystal_description block
_exptl_crystal_F_000 908
_exptl_crystal_size_max 0.38
_exptl_crystal_size_mid 0.23
_exptl_crystal_size_min 0.15
_refine_diff_density_max 1.3
_refine_diff_density_min -0.642
_refine_diff_density_rms 0.15
_refine_ls_extinction_method none
_refine_ls_goodness_of_fit_ref 1.124
_refine_ls_hydrogen_treatment constr
_refine_ls_matrix_type full
_refine_ls_number_parameters 498
_refine_ls_number_reflns 7967
_refine_ls_number_restraints 0
_refine_ls_restrained_S_all 1.124
_refine_ls_R_factor_all 0.0568
_refine_ls_R_factor_gt 0.0479
_refine_ls_shift/su_max 0.033
_refine_ls_shift/su_mean 0.001
_refine_ls_structure_factor_coef Fsqd
_refine_ls_weighting_details 'calc w=1/[\s^2^(Fo^2^)+(0.0850P)^2^+1.6991P] where P=(Fo^2^+2Fc^2^)/3'
_refine_ls_weighting_scheme calc
_refine_ls_wR_factor_gt 0.1361
_refine_ls_wR_factor_ref 0.1465
_reflns_number_gt 6922
_reflns_number_total 7967
_reflns_threshold_expression >2\s(I)
_cod_data_source_file jp4085684_si_002.cif
_cod_data_source_block cbd028
_cod_database_code 1513215

loop_
_symmetry_equiv_pos_as_xyz
'x, y, z'
'-x, -y, -z'

loop_
_atom_site_label
_atom_site_type_symbol
_atom_site_fract_x
_atom_site_fract_y
_atom_site_fract_z
_atom_site_U_iso_or_equiv
_atom_site_adp_type
_atom_site_occupancy
_atom_site_symmetry_multiplicity
_atom_site_calc_flag
_atom_site_refinement_flags
C1 C 0.7484(3) 0.6200(3) 0.5416(2) 0.0366(7) Uani 1 1 d .
C2 C 0.7125(4) 0.7321(3) 0.5442(3) 0.0424(8) Uani 1 1 d .
H2 H 0.7614 0.7942 0.5894 0.051 Uiso 1 1 calc R
C3 C 0.6067(4) 0.7518(4) 0.4816(3) 0.0503(9) Uani 1 1 d .
H3 H 0.5842 0.8277 0.483 0.06 Uiso 1 1 calc R
C4 C 0.5321(4) 0.6598(4) 0.4159(3) 0.0514(9) Uani 1 1 d .
H4 H 0.4567 0.6736 0.3751 0.062 Uiso 1 1 calc R
C5 C 0.5652(4) 0.5523(4) 0.4095(3) 0.0474(9) Uani 1 1 d .
H5 H 0.514 0.4916 0.364 0.057 Uiso 1 1 calc R
C6 C 0.6770(4) 0.5294(3) 0.4708(2) 0.0410(8) Uani 1 1 d .
C7 C 0.7235(4) 0.4222(3) 0.4623(2) 0.0454(8) Uani 1 1 d .
H7 H 0.6759 0.3594 0.417 0.055 Uiso 1 1 calc R
C8 C 0.8375(4) 0.4078(3) 0.5192(2) 0.0429(8) Uani 1 1 d .
H8 H 0.8745 0.3381 0.5104 0.052 Uiso 1 1 calc R
C9 C 0.8989(3) 0.4991(3) 0.5914(2) 0.0353(7) Uani 1 1 d .
C10 C 1.0224(3) 0.4906(3) 0.6553(2) 0.0349(7) Uani 1 1 d .
C11 C 1.0833(4) 0.3899(3) 0.6513(3) 0.0441(8) Uani 1 1 d .
H11 H 1.0424 0.3221 0.6089 0.053 Uiso 1 1 calc R
C12 C 1.2019(4) 0.3908(3) 0.7089(3) 0.0468(9) Uani 1 1 d .
H12 H 1.2406 0.3219 0.7104 0.056 Uiso 1 1 calc R
C13 C 1.2650(4) 0.4934(3) 0.7650(3) 0.0437(8) Uani 1 1 d .
C14 C 1.2014(3) 0.5940(3) 0.7664(2) 0.0374(7) Uani 1 1 d .
C15 C 1.2674(4) 0.6995(3) 0.8198(2) 0.0426(8) Uani 1 1 d .
H15 H 1.2268 0.7675 0.8183 0.051 Uiso 1 1 calc R
C16 C 1.3903(4) 0.7049(4) 0.8742(3) 0.0523(9) Uani 1 1 d .
H16 H 1.4342 0.7762 0.9108 0.063 Uiso 1 1 calc R
C17 C 1.4523(4) 0.6037(5) 0.8760(3) 0.0575(11) Uani 1 1 d .
H17 H 1.5365 0.6073 0.9149 0.069 Uiso 1 1 calc R
C18 C 1.3924(4) 0.5025(4) 0.8227(3) 0.0544(10) Uani 1 1 d .
H18 H 1.436 0.4362 0.8237 0.065 Uiso 1 1 calc R
C19 C 0.7599(3) 0.4744(3) 0.7649(2) 0.0380(7) Uani 1 1 d .
H19 H 0.7353 0.4545 0.7004 0.046 Uiso 1 1 calc R
C20 C 0.7075(4) 0.3984(3) 0.8189(3) 0.0419(8) Uani 1 1 d .
H20 H 0.65 0.3282 0.7908 0.05 Uiso 1 1 calc R
C21 C 0.7389(4) 0.4255(3) 0.9110(3) 0.0433(8) Uani 1 1 d .
H21 H 0.7029 0.375 0.9479 0.052 Uiso 1 1 calc R
C22 C 0.8257(3) 0.5293(3) 0.9515(2) 0.0397(7) Uani 1 1 d .
C23 C 0.8750(3) 0.6005(3) 0.8934(2) 0.0347(7) Uani 1 1 d .
C24 C 0.9632(3) 0.7071(3) 0.9310(2) 0.0363(7) Uani 1 1 d .
C25 C 0.9991(4) 0.7416(4) 1.0259(2) 0.0444(8) Uani 1 1 d .
C26 C 1.0824(4) 0.8487(4) 1.0585(3) 0.0559(10) Uani 1 1 d .
H26 H 1.1114 0.8748 1.1221 0.067 Uiso 1 1 calc R
C27 C 1.1213(5) 0.9152(4) 0.9970(3) 0.0580(11) Uani 1 1 d .
H27 H 1.1763 0.9887 1.018 0.07 Uiso 1 1 calc R
C28 C 1.0805(4) 0.8756(3) 0.9036(3) 0.0468(8) Uani 1 1 d .
H28 H 1.1074 0.9238 0.8622 0.056 Uiso 1 1 calc R
C29 C 0.8655(4) 0.5656(4) 1.0476(3) 0.0479(9) Uani 1 1 d .
H29 H 0.8331 0.5175 1.0873 0.058 Uiso 1 1 calc R
C30 C 0.9477(4) 0.6661(4) 1.0834(3) 0.0495(9) Uani 1 1 d .
H30 H 0.9722 0.6874 1.1478 0.059 Uiso 1 1 calc R
C31 C 0.6995(4) 0.8404(3) 0.7658(3) 0.0503(9) Uani 1 1 d .
C32 C 0.5937(6) 0.9082(5) 0.7835(5) 0.0823(18) Uani 1 1 d .
H32A H 0.6223 0.9895 0.7787 0.124 Uiso 1 1 calc R
H32B H 0.5765 0.9035 0.845 0.124 Uiso 1 1 calc R
H32C H 0.5114 0.8771 0.7387 0.124 Uiso 1 1 calc R
C33 C 1.0862(4) 0.9035(3) 0.6580(2) 0.0402(7) Uani 1 1 d .
C34 C 1.1574(5) 1.0031(4) 0.6291(3) 0.0524(10) Uani 1 1 d .
H34A H 1.1192 1.0727 0.6478 0.079 Uiso 1 1 calc R
H34B H 1.1483 0.9892 0.5626 0.079 Uiso 1 1 calc R
H34C H 1.2526 1.0145 0.6574 0.079 Uiso 1 1 calc R
F1 F 1.3543(3) 1.0103(2) 0.8367(2) 0.0760(8) Uani 1 1 d .
F2 F 1.3973(4) 1.1767(3) 0.7812(2) 0.0877(10) Uani 1 1 d .
F3 F 1.2209(3) 1.1426(3) 0.8483(2) 0.0823(9) Uani 1 1 d .
F4 F 1.3999(4) 1.2790(2) 0.9187(2) 0.0855(9) Uani 1 1 d .
F5 F 1.3557(4) 1.1168(3) 0.9750(2) 0.0921(11) Uani 1 1 d .
F6 F 1.5335(3) 1.1455(3) 0.9060(2) 0.0847(9) Uani 1 1 d .
F7 F 0.8999(3) 1.1342(3) 0.5774(2) 0.0787(9) Uani 1 1 d .
F8 F 0.6927(4) 1.1540(4) 0.5364(3) 0.1234(15) Uani 1 1 d .
F9 F 0.8064(5) 1.2552(3) 0.6647(3) 0.1273(19) Uani 1 1 d .
F10 F 0.6492(6) 1.1164(4) 0.6747(5) 0.163(3) Uani 1 1 d .
F11 F 0.7394(6) 0.9915(3) 0.5841(3) 0.1384(19) Uani 1 1 d .
F12 F 0.8567(7) 1.0880(5) 0.7119(3) 0.153(2) Uani 1 1 d .
N1 N 1.0742(3) 0.5884(2) 0.71529(18) 0.0330(6) Uani 1 1 d .
N2 N 0.8527(3) 0.6000(2) 0.60529(19) 0.0343(6) Uani 1 1 d .
N3 N 0.8428(3) 0.5733(2) 0.80031(19) 0.0327(5) Uani 1 1 d .
N4 N 1.0053(3) 0.7725(3) 0.8701(2) 0.0372(6) Uani 1 1 d .
N5 N 0.7802(3) 0.7877(3) 0.7508(2) 0.0390(6) Uani 1 1 d .
N6 N 1.0310(3) 0.8272(2) 0.68246(19) 0.0373(6) Uani 1 1 d .
P1 P 1.37768(11) 1.14461(9) 0.87842(8) 0.0493(2) Uani 1 1 d .
P2 P 0.77659(14) 1.12276(9) 0.62819(9) 0.0603(3) Uani 1 1 d .
Ru1 Ru 0.93302(3) 0.69652(2) 0.734229(17) 0.03188(10) Uani 1 1 d .

loop_
_atom_site_aniso_label
_atom_site_aniso_U_11
_atom_site_aniso_U_22
_atom_site_aniso_U_33
_atom_site_aniso_U_23
_atom_site_aniso_U_13
_atom_site_aniso_U_12
C1 0.0405(17) 0.0381(17) 0.0314(16) 0.0107(13) 0.0086(13) -0.0008(14)
C2 0.0427(19) 0.0384(18) 0.0436(19) 0.0102(15) 0.0012(15) 0.0021(14)
C3 0.049(2) 0.050(2) 0.052(2) 0.0181(18) 0.0012(17) 0.0091(17)
C4 0.043(2) 0.064(3) 0.044(2) 0.0162(18) -0.0009(16) 0.0003(18)
C5 0.0416(19) 0.058(2) 0.0371(18) 0.0069(16) 0.0035(15) -0.0070(17)
C6 0.0437(19) 0.0451(19) 0.0320(16) 0.0082(14) 0.0096(14) -0.0062(15)
C7 0.055(2) 0.0430(19) 0.0352(18) 0.0027(15) 0.0138(16) -0.0055(16)
C8 0.054(2) 0.0363(17) 0.0403(18) 0.0055(14) 0.0194(16) -0.0002(15)
C9 0.0405(17) 0.0315(15) 0.0361(16) 0.0091(13) 0.0138(13) 0.0014(13)
C10 0.0356(16) 0.0325(16) 0.0412(17) 0.0116(13) 0.0167(14) 0.0041(13)
C11 0.047(2) 0.0369(18) 0.054(2) 0.0111(15) 0.0222(17) 0.0072(15)
C12 0.049(2) 0.044(2) 0.060(2) 0.0214(17) 0.0264(18) 0.0159(16)
C13 0.0412(19) 0.054(2) 0.046(2) 0.0226(17) 0.0202(16) 0.0150(16)
C14 0.0364(17) 0.0465(19) 0.0360(17) 0.0172(14) 0.0160(13) 0.0081(14)
C15 0.0388(18) 0.052(2) 0.0400(18) 0.0150(16) 0.0115(14) 0.0068(15)
C16 0.042(2) 0.067(3) 0.047(2) 0.0124(19) 0.0090(16) 0.0032(18)
C17 0.039(2) 0.089(3) 0.051(2) 0.023(2) 0.0109(17) 0.018(2)
C18 0.045(2) 0.074(3) 0.058(2) 0.028(2) 0.0206(18) 0.025(2)
C19 0.0351(17) 0.0388(17) 0.0422(18) 0.0082(14) 0.0118(14) 0.0062(13)
C20 0.0370(17) 0.0394(18) 0.054(2) 0.0124(16) 0.0169(16) 0.0067(14)
C21 0.0380(18) 0.048(2) 0.055(2) 0.0236(17) 0.0221(16) 0.0136(15)
C22 0.0352(17) 0.0482(19) 0.0448(19) 0.0169(15) 0.0165(14) 0.0181(15)
C23 0.0327(16) 0.0394(17) 0.0382(17) 0.0120(13) 0.0124(13) 0.0145(13)
C24 0.0352(16) 0.0392(17) 0.0375(17) 0.0058(13) 0.0105(13) 0.0128(13)
C25 0.046(2) 0.053(2) 0.0374(18) 0.0050(15) 0.0110(15) 0.0171(17)
C26 0.056(2) 0.064(3) 0.040(2) -0.0072(18) 0.0042(18) 0.007(2)
C27 0.067(3) 0.052(2) 0.047(2) -0.0078(18) 0.0062(19) -0.001(2)
C28 0.051(2) 0.0414(19) 0.045(2) 0.0015(15) 0.0080(16) 0.0008(16)
C29 0.047(2) 0.067(3) 0.0421(19) 0.0225(18) 0.0205(16) 0.0214(19)
C30 0.053(2) 0.068(3) 0.0337(18) 0.0125(17) 0.0144(16) 0.022(2)
C31 0.050(2) 0.041(2) 0.066(3) 0.0173(18) 0.0201(19) 0.0089(17)
C32 0.070(3) 0.062(3) 0.142(5) 0.043(3) 0.057(4) 0.033(3)
C33 0.0462(19) 0.0365(18) 0.0365(17) 0.0065(14) 0.0054(15) 0.0040(15)
C34 0.063(3) 0.042(2) 0.047(2) 0.0100(16) 0.0083(19) -0.0095(18)
F1 0.0634(16) 0.0456(14) 0.111(2) -0.0047(14) 0.0062(16) 0.0108(12)
F2 0.097(2) 0.090(2) 0.0652(18) 0.0100(16) 0.0116(16) -0.0182(18)
F3 0.0562(16) 0.086(2) 0.097(2) -0.0126(17) 0.0007(15) 0.0296(15)
F4 0.111(3) 0.0431(15) 0.093(2) -0.0030(14) 0.0074(19) 0.0057(15)
F5 0.102(2) 0.094(2) 0.0663(18) 0.0166(17) 0.0083(17) -0.031(2)
F6 0.0471(15) 0.085(2) 0.108(2) -0.0050(18) -0.0048(15) 0.0077(14)
F7 0.083(2) 0.0671(18) 0.084(2) -0.0128(15) 0.0320(17) 0.0079(15)
F8 0.097(3) 0.128(4) 0.151(4) 0.053(3) 0.004(3) 0.030(3)
F9 0.209(5) 0.0453(16) 0.152(4) -0.0038(19) 0.134(4) 0.004(2)
F10 0.179(5) 0.087(3) 0.273(7) 0.056(4) 0.164(5) 0.012(3)
F11 0.211(5) 0.0452(18) 0.150(4) 0.008(2) 0.041(4) -0.015(2)
F12 0.232(7) 0.161(5) 0.068(2) 0.030(3) -0.001(3) 0.061(4)
N1 0.0358(14) 0.0341(13) 0.0332(13) 0.0108(11) 0.0131(11) 0.0062(11)
N2 0.0364(14) 0.0326(13) 0.0343(14) 0.0072(11) 0.0101(11) 0.0007(11)
N3 0.0312(13) 0.0325(13) 0.0378(14) 0.0088(11) 0.0110(11) 0.0084(10)
N4 0.0372(15) 0.0378(15) 0.0380(15) 0.0058(12) 0.0102(12) 0.0072(12)
N5 0.0395(15) 0.0353(14) 0.0443(16) 0.0086(12) 0.0105(12) 0.0085(12)
N6 0.0405(15) 0.0322(14) 0.0376(15) 0.0066(11) 0.0055(12) 0.0012(12)
P1 0.0457(5) 0.0393(5) 0.0599(6) 0.0054(4) 0.0040(5) 0.0065(4)
P2 0.0786(8) 0.0333(5) 0.0736(8) 0.0124(5) 0.0261(6) 0.0069(5)
Ru1 0.03446(16) 0.02893(15) 0.03296(16) 0.00656(10) 0.00776(10) 0.00413(10)

loop_
_atom_type_symbol
_atom_type_description
_atom_type_scat_dispersion_real
_atom_type_scat_dispersion_imag
_atom_type_scat_source
C C 0.0033 0.0016 'International Tables Vol C Tables 4.2.6.8 and 6.1.1.4'
H H 0 0 'International Tables Vol C Tables 4.2.6.8 and 6.1.1.4'
F F 0.0171 0.0103 'International Tables Vol C Tables 4.2.6.8 and 6.1.1.4'
N N 0.0061 0.0033 'International Tables Vol C Tables 4.2.6.8 and 6.1.1.4'
P P 0.1023 0.0942 'International Tables Vol C Tables 4.2.6.8 and 6.1.1.4'
Ru Ru -1.2594 0.8363 'International Tables Vol C Tables 4.2.6.8 and 6.1.1.4'

loop_
_geom_angle_atom_site_label_1
_geom_angle_atom_site_label_2
_geom_angle_atom_site_label_3
_geom_angle
N2 C1 C2 120.3(3)
N2 C1 C6 121.0(3)
C2 C1 C6 118.7(3)
C3 C2 C1 120.4(4)
C3 C2 H2 119.8
C1 C2 H2 119.8
C2 C3 C4 120.1(4)
C2 C3 H3 120
C4 C3 H3 120
C5 C4 C3 121.4(4)
C5 C4 H4 119.3
C3 C4 H4 119.3
C4 C5 C6 120.2(4)
C4 C5 H5 119.9
C6 C5 H5 119.9
C7 C6 C5 122.6(3)
C7 C6 C1 118.2(3)
C5 C6 C1 119.1(4)
C8 C7 C6 120.0(3)
C8 C7 H7 120
C6 C7 H7 120
C7 C8 C9 118.6(4)
C7 C8 H8 120.7
C9 C8 H8 120.7
N2 C9 C8 123.0(3)
N2 C9 C10 115.1(3)
C8 C9 C10 121.9(3)
N1 C10 C11 122.9(3)
N1 C10 C9 114.5(3)
C11 C10 C9 122.5(3)
C12 C11 C10 119.3(4)
C12 C11 H11 120.3
C10 C11 H11 120.3
C11 C12 C13 119.3(3)
C11 C12 H12 120.4
C13 C12 H12 120.4
C12 C13 C14 119.7(3)
C12 C13 C18 122.4(4)
C14 C13 C18 117.9(4)
N1 C14 C15 119.7(3)
N1 C14 C13 120.3(3)
C15 C14 C13 120.0(3)
C16 C15 C14 120.3(4)
C16 C15 H15 119.9
C14 C15 H15 119.9
C15 C16 C17 120.1(4)
C15 C16 H16 120
C17 C16 H16 120
C18 C17 C16 120.4(4)
C18 C17 H17 119.8
C16 C17 H17 119.8
C17 C18 C13 121.3(4)
C17 C18 H18 119.4
C13 C18 H18 119.4
N3 C19 C20 122.8(3)
N3 C19 H19 118.6
C20 C19 H19 118.6
C21 C20 C19 120.0(4)
C21 C20 H20 120
C19 C20 H20 120
C20 C21 C22 119.2(3)
C20 C21 H21 120.4
C22 C21 H21 120.4
C23 C22 C21 117.7(3)
C23 C22 C29 118.6(4)
C21 C22 C29 123.7(3)
N3 C23 C22 123.0(3)
N3 C23 C24 117.0(3)
C22 C23 C24 120.0(3)
N4 C24 C25 123.3(3)
N4 C24 C23 116.5(3)
C25 C24 C23 120.2(3)
C24 C25 C26 117.5(4)
C24 C25 C30 118.4(4)
C26 C25 C30 124.1(4)
C27 C26 C25 118.9(4)
C27 C26 H26 120.6
C25 C26 H26 120.6
C26 C27 C28 120.3(4)
C26 C27 H27 119.9
C28 C27 H27 119.9
N4 C28 C27 122.5(4)
N4 C28 H28 118.8
C27 C28 H28 118.8
C30 C29 C22 121.8(4)
C30 C29 H29 119.1
C22 C29 H29 119.1
C29 C30 C25 121.1(4)
C29 C30 H30 119.5
C25 C30 H30 119.5
N5 C31 C32 179.0(6)
C31 C32 H32A 109.5
C31 C32 H32B 109.5
H32A C32 H32B 109.5
C31 C32 H32C 109.5
H32A C32 H32C 109.5
H32B C32 H32C 109.5
N6 C33 C34 178.5(4)
C33 C34 H34A 109.5
C33 C34 H34B 109.5
H34A C34 H34B 109.5
C33 C34 H34C 109.5
H34A C34 H34C 109.5
H34B C34 H34C 109.5
C10 N1 C14 117.6(3)
C10 N1 Ru1 112.6(2)
C14 N1 Ru1 128.6(2)
C9 N2 C1 118.3(3)
C9 N2 Ru1 112.8(2)
C1 N2 Ru1 128.1(2)
C19 N3 C23 117.3(3)
C19 N3 Ru1 129.2(2)
C23 N3 Ru1 113.5(2)
C28 N4 C24 117.5(3)
C28 N4 Ru1 128.9(3)
C24 N4 Ru1 113.6(2)
C31 N5 Ru1 175.5(3)
C33 N6 Ru1 176.4(3)
F6 P1 F5 91.0(2)
F6 P1 F4 89.25(19)
F5 P1 F4 89.0(2)
F6 P1 F3 178.7(2)
F5 P1 F3 90.0(2)
F4 P1 F3 91.48(18)
F6 P1 F1 91.24(17)
F5 P1 F1 91.66(19)
F4 P1 F1 179.2(2)
F3 P1 F1 88.02(16)
F6 P1 F2 90.1(2)
F5 P1 F2 178.0(2)
F4 P1 F2 89.39(19)
F3 P1 F2 88.8(2)
F1 P1 F2 89.98(19)
F12 P2 F9 95.5(3)
F12 P2 F11 89.3(3)
F9 P2 F11 175.2(3)
F12 P2 F10 89.5(4)
F9 P2 F10 88.2(2)
F11 P2 F10 91.7(3)
F12 P2 F7 93.9(3)
F9 P2 F7 90.19(18)
F11 P2 F7 89.5(2)
F10 P2 F7 176.3(3)
F12 P2 F8 177.2(3)
F9 P2 F8 87.0(3)
F11 P2 F8 88.3(3)
F10 P2 F8 91.8(3)
F7 P2 F8 84.8(2)
N5 Ru1 N6 91.69(12)
N5 Ru1 N1 174.14(11)
N6 Ru1 N1 93.36(11)
N5 Ru1 N3 87.66(11)
N6 Ru1 N3 173.99(11)
N1 Ru1 N3 87.62(10)
N5 Ru1 N4 82.38(12)
N6 Ru1 N4 94.53(11)
N1 Ru1 N4 100.15(11)
N3 Ru1 N4 79.47(11)
N5 Ru1 N2 99.24(12)
N6 Ru1 N2 93.08(11)
N1 Ru1 N2 77.55(11)
N3 Ru1 N2 92.92(11)
N4 Ru1 N2 172.18(11)

loop_
_geom_bond_atom_site_label_1
_geom_bond_atom_site_label_2
_geom_bond_distance
C1 N2 1.380(4)
C1 C2 1.413(5)
C1 C6 1.425(5)
C2 C3 1.379(5)
C2 H2 0.95
C3 C4 1.405(6)
C3 H3 0.95
C4 C5 1.347(6)
C4 H4 0.95
C5 C6 1.426(5)
C5 H5 0.95
C6 C7 1.403(6)
C7 C8 1.373(6)
C7 H7 0.95
C8 C9 1.416(5)
C8 H8 0.95
C9 N2 1.338(4)
C9 C10 1.480(5)
C10 N1 1.348(4)
C10 C11 1.409(5)
C11 C12 1.368(6)
C11 H11 0.95
C12 C13 1.386(6)
C12 H12 0.95
C13 C14 1.424(5)
C13 C18 1.423(6)
C14 N1 1.386(4)
C14 C15 1.404(5)
C15 C16 1.371(5)
C15 H15 0.95
C16 C17 1.422(7)
C16 H16 0.95
C17 C18 1.349(7)
C17 H17 0.95
C18 H18 0.95
C19 N3 1.334(4)
C19 C20 1.406(5)
C19 H19 0.95
C20 C21 1.356(6)
C20 H20 0.95
C21 C22 1.408(6)
C21 H21 0.95
C22 C23 1.403(5)
C22 C29 1.426(5)
C23 N3 1.370(4)
C23 C24 1.431(5)
C24 N4 1.366(4)
C24 C25 1.405(5)
C25 C26 1.403(6)
C25 C30 1.438(6)
C26 C27 1.371(7)
C26 H26 0.95
C27 C28 1.395(6)
C27 H27 0.95
C28 N4 1.334(5)
C28 H28 0.95
C29 C30 1.346(6)
C29 H29 0.95
C30 H30 0.95
C31 N5 1.130(5)
C31 C32 1.465(6)
C32 H32A 0.98
C32 H32B 0.98
C32 H32C 0.98
C33 N6 1.137(5)
C33 C34 1.458(5)
C34 H34A 0.98
C34 H34B 0.98
C34 H34C 0.98
F1 P1 1.591(3)
F2 P1 1.603(3)
F3 P1 1.589(3)
F4 P1 1.587(3)
F5 P1 1.582(3)
F6 P1 1.577(3)
F7 P2 1.583(3)
F8 P2 1.618(5)
F9 P2 1.552(3)
F10 P2 1.580(4)
F11 P2 1.566(4)
F12 P2 1.523(5)
N1 Ru1 2.075(3)
N2 Ru1 2.087(3)
N3 Ru1 2.077(3)
N4 Ru1 2.087(3)
N5 Ru1 2.038(3)
N6 Ru1 2.044(3)
